data_2021211
loop_
_publ_author_name
'Badour, Alec R.'
'Arnett-Butscher, Corey J.'
'Mohanty, Dillip K.'
'Squattrito, Philip J.'
'Lambright, Kelly J.'
'Kirschbaum, Kristin'

_publ_section_title
;
 Models for potential dendritic nitric oxide-donors: crystal structures of
 two 2-nitroanilino precursors and nitric oxide-release behavior of the
 nitrosated derivatives
;
_journal_coeditor_code LY3073
_journal_issue 9
_journal_name_full 'Acta Crystallographica Section C'
_journal_page_first
;
;
_journal_paper_doi 10.1107/S2053229618011737
_journal_volume 74
_journal_year 2018
_chemical_formula_iupac 'C16 H18 N4 O4'
_chemical_formula_moiety 'C16 H18 N4 O4'
_chemical_formula_sum 'C16 H18 N4 O4'
_chemical_formula_weight 330.34
_chemical_melting_point 426
_chemical_name_systematic
;
<i>N</i>^1^,<i>N</i>^4^-Bis(2-nitrophenyl)butane-1,4-diamine
;
_space_group_crystal_system triclinic
_space_group_IT_number 2
_space_group_name_Hall '-P 1'
_space_group_name_H-M_alt 'P -1'
_symmetry_space_group_name_Hall '-P 1'
_symmetry_space_group_name_H-M 'P -1'
_atom_sites_solution_hydrogens mixed
_atom_sites_solution_primary direct
_atom_sites_solution_secondary difmap
_audit_creation_method SHELXL-2016/6
_cell_angle_alpha 81.099(2)
_cell_angle_beta 79.555(2)
_cell_angle_gamma 67.488(2)
_cell_formula_units_Z 2
_cell_length_a 6.7032(4)
_cell_length_b 8.1646(5)
_cell_length_c 15.1177(9)
_cell_measurement_reflns_used 8641
_cell_measurement_temperature 120(2)
_cell_measurement_theta_max 69.80
_cell_measurement_theta_min 2.99
_cell_volume 748.34(8)
_computing_cell_refinement
;
SAINT (Bruker, 2015)
;
_computing_data_collection
;
APEX3 (Bruker, 2015)
;
_computing_data_reduction
;
SAINT (Bruker, 2015)
;
_computing_molecular_graphics
;
CrystalMaker (Palmer, 2014)
;
_computing_publication_material
;
SHELXL2016 (Sheldrick, 2015)
;
_computing_structure_refinement
;
SHELXL2016 (Sheldrick, 2015)
;
_computing_structure_solution
;
SHELXS97 (Sheldrick 2008)
;
_diffrn_ambient_temperature 120
_diffrn_measured_fraction_theta_full 0.955
_diffrn_measured_fraction_theta_max 0.919
_diffrn_measurement_device_type 'Bruker APEXII CCD'
_diffrn_measurement_method '\f and \w scans'
_diffrn_radiation_monochromator 'multi-layer optics'
_diffrn_radiation_source ImuS
_diffrn_radiation_type CuK\a
_diffrn_radiation_wavelength 1.54178
_diffrn_reflns_av_R_equivalents 0.0270
_diffrn_reflns_limit_h_max 8
_diffrn_reflns_limit_h_min -7
_diffrn_reflns_limit_k_max 9
_diffrn_reflns_limit_k_min -9
_diffrn_reflns_limit_l_max 18
_diffrn_reflns_limit_l_min 0
_diffrn_reflns_number 2595
_diffrn_reflns_theta_full 66.500
_diffrn_reflns_theta_max 69.934
_diffrn_reflns_theta_min 2.985
_exptl_absorpt_coefficient_mu 0.898
_exptl_absorpt_correction_T_max 0.753278
_exptl_absorpt_correction_T_min 0.689136
_exptl_absorpt_correction_type multi-scan
_exptl_absorpt_process_details
;
(SADABS; Sheldrick, 1996)
;
_exptl_crystal_colour orange
_exptl_crystal_density_diffrn 1.466
_exptl_crystal_density_method 'not measured'
_exptl_crystal_description plate
_exptl_crystal_F_000 348
_exptl_crystal_size_max 0.078
_exptl_crystal_size_mid 0.071
_exptl_crystal_size_min 0.028
_refine_diff_density_max 0.251
_refine_diff_density_min -0.339
_refine_ls_extinction_method none
_refine_ls_goodness_of_fit_ref 1.101
_refine_ls_hydrogen_treatment mixed
_refine_ls_matrix_type full
_refine_ls_number_parameters 226
_refine_ls_number_reflns 2595
_refine_ls_number_restraints 0
_refine_ls_restrained_S_all 1.101
_refine_ls_R_factor_all 0.0471
_refine_ls_R_factor_gt 0.0432
_refine_ls_shift/su_max 0.000
_refine_ls_shift/su_mean 0.000
_refine_ls_structure_factor_coef Fsqd
_refine_ls_weighting_details 'w=1/[\s^2^(Fo^2^)+(0.0905P)^2^+0.1858P] where P=(Fo^2^+2Fc^2^)/3'
_refine_ls_weighting_scheme calc
_refine_ls_wR_factor_gt 0.1329
_refine_ls_wR_factor_ref 0.1376
_reflns_number_gt 2314
_reflns_number_total 2595
_reflns_threshold_expression 'I > 2\s(I)'
_cod_data_source_file ly3073sup1.cif
_cod_data_source_block C16H18N4O4
_cod_database_code 2021211
_shelx_space_group_comment
;
The symmetry employed for this shelxl refinement is uniquely defined
by the following loop, which should always be used as a source of
symmetry information in preference to the above space-group names.
They are only intended as comments.
;
_shelx_estimated_absorpt_t_min 0.9330
_shelx_estimated_absorpt_t_max 0.9750

loop_
_space_group_symop_operation_xyz
'x, y, z'
'-x, -y, -z'

loop_
_atom_site_type_symbol
_atom_site_label
_atom_site_fract_x
_atom_site_fract_y
_atom_site_fract_z
_atom_site_U_iso_or_equiv
_atom_site_adp_type
_atom_site_calc_flag
_atom_site_occupancy
O O1 0.3995(2) 0.39294(16) 0.06812(8) 0.0234(3) Uani d 1
O O2 0.4336(2) 0.18683(17) 0.17903(9) 0.0328(4) Uani d 1
N N1 0.2731(2) 0.72853(19) 0.09832(10) 0.0184(3) Uani d 1
N N2 0.3819(2) 0.34646(18) 0.15066(10) 0.0193(3) Uani d 1
C C1 0.2477(3) 0.9133(2) 0.06805(11) 0.0197(4) Uani d 1
H H1A 0.358057 0.915574 0.015071 0.024 Uiso calc 1
H H1B 0.275780 0.966550 0.116822 0.024 Uiso calc 1
C C2 0.0214(3) 1.0264(2) 0.04247(11) 0.0189(4) Uani d 1
H H2A -0.089810 1.014268 0.093221 0.023 Uiso calc 1
H H2B 0.006300 1.153139 0.032834 0.023 Uiso calc 1
C C3 0.2460(3) 0.6631(2) 0.18512(11) 0.0170(4) Uani d 1
C C4 0.3000(3) 0.4780(2) 0.21374(11) 0.0175(4) Uani d 1
C C5 0.2769(3) 0.4156(2) 0.30547(12) 0.0200(4) Uani d 1
H H5 0.315419 0.291392 0.322189 0.024 Uiso calc 1
C C6 0.1996(3) 0.5310(2) 0.37113(11) 0.0212(4) Uani d 1
H H6 0.185322 0.487901 0.433117 0.025 Uiso calc 1
C C7 0.1418(3) 0.7143(2) 0.34535(11) 0.0204(4) Uani d 1
H H7 0.088022 0.795481 0.390472 0.025 Uiso calc 1
C C8 0.1618(3) 0.7780(2) 0.25606(11) 0.0192(4) Uani d 1
H H8 0.117980 0.902940 0.240922 0.023 Uiso calc 1
H H1N 0.335(4) 0.649(3) 0.0588(15) 0.031(6) Uiso d 1
O O11 0.7626(2) 0.35662(16) 0.43988(8) 0.0264(3) Uani d 1
O O12 0.9038(3) 0.15051(17) 0.34842(9) 0.0364(4) Uani d 1
N N11 0.6419(2) 0.69358(19) 0.37783(10) 0.0191(3) Uani d 1
N N12 0.8198(2) 0.30994(19) 0.36156(10) 0.0213(3) Uani d 1
C C11 0.5565(3) 0.8826(2) 0.39118(11) 0.0202(4) Uani d 1
H H11A 0.407060 0.939507 0.374695 0.024 Uiso calc 1
H H11B 0.649339 0.941833 0.352011 0.024 Uiso calc 1
C C12 0.5537(3) 0.9028(2) 0.48948(11) 0.0208(4) Uani d 1
H H12A 0.705134 0.854587 0.503870 0.025 Uiso calc 1
H H12B 0.473649 0.832488 0.528306 0.025 Uiso calc 1
C C13 0.7037(3) 0.6276(2) 0.29682(11) 0.0172(4) Uani d 1
C C14 0.7889(3) 0.4419(2) 0.28573(11) 0.0178(4) Uani d 1
C C15 0.8498(3) 0.3795(2) 0.19956(12) 0.0204(4) Uani d 1
H H15 0.905061 0.255025 0.194199 0.024 Uiso calc 1
C C16 0.8301(3) 0.4963(2) 0.12335(12) 0.0214(4) Uani d 1
H H16 0.870755 0.453865 0.065180 0.026 Uiso calc 1
C C17 0.7489(3) 0.6794(2) 0.13241(12) 0.0202(4) Uani d 1
H H17 0.736216 0.761044 0.079733 0.024 Uiso calc 1
C C18 0.6876(3) 0.7431(2) 0.21577(11) 0.0188(4) Uani d 1
H H18 0.632815 0.868101 0.219405 0.023 Uiso calc 1
H H11N 0.641(4) 0.619(3) 0.4231(17) 0.039(7) Uiso d 1

loop_
_atom_site_aniso_label
_atom_site_aniso_U_11
_atom_site_aniso_U_22
_atom_site_aniso_U_33
_atom_site_aniso_U_12
_atom_site_aniso_U_13
_atom_site_aniso_U_23
O1 0.0346(7) 0.0198(6) 0.0138(6) -0.0083(5) -0.0017(5) -0.0023(5)
O2 0.0529(9) 0.0136(6) 0.0270(7) -0.0071(6) -0.0057(6) -0.0007(5)
N1 0.0244(7) 0.0135(7) 0.0155(7) -0.0047(6) -0.0036(6) -0.0012(6)
N2 0.0248(7) 0.0134(7) 0.0187(8) -0.0056(6) -0.0039(6) -0.0005(6)
C1 0.0263(9) 0.0148(8) 0.0184(8) -0.0079(7) -0.0041(7) 0.0000(6)
C2 0.0251(9) 0.0133(8) 0.0161(8) -0.0052(7) -0.0024(6) -0.0001(6)
C3 0.0175(8) 0.0164(8) 0.0168(8) -0.0048(7) -0.0051(6) -0.0009(6)
C4 0.0193(8) 0.0167(8) 0.0161(9) -0.0051(7) -0.0030(6) -0.0035(7)
C5 0.0238(8) 0.0169(8) 0.0190(9) -0.0069(7) -0.0055(7) 0.0011(7)
C6 0.0251(9) 0.0243(9) 0.0146(8) -0.0093(7) -0.0047(7) 0.0003(7)
C7 0.0210(8) 0.0214(9) 0.0190(9) -0.0064(7) -0.0025(6) -0.0059(7)
C8 0.0210(8) 0.0162(8) 0.0198(9) -0.0050(7) -0.0027(7) -0.0045(7)
O11 0.0447(8) 0.0199(6) 0.0150(6) -0.0119(6) -0.0040(5) -0.0026(5)
O12 0.0613(10) 0.0126(6) 0.0270(8) -0.0057(6) -0.0022(7) -0.0024(5)
N11 0.0270(8) 0.0153(7) 0.0148(7) -0.0074(6) -0.0017(6) -0.0030(6)
N12 0.0299(8) 0.0147(7) 0.0189(8) -0.0075(6) -0.0027(6) -0.0029(6)
C11 0.0264(9) 0.0152(8) 0.0190(9) -0.0066(7) -0.0024(7) -0.0042(7)
C12 0.0278(9) 0.0161(9) 0.0182(9) -0.0077(7) -0.0005(7) -0.0043(7)
C13 0.0170(8) 0.0173(8) 0.0177(8) -0.0060(7) -0.0018(6) -0.0037(7)
C14 0.0212(8) 0.0160(8) 0.0165(9) -0.0067(7) -0.0030(6) -0.0019(7)
C15 0.0227(8) 0.0178(8) 0.0206(9) -0.0065(7) -0.0008(7) -0.0067(7)
C16 0.0227(8) 0.0253(9) 0.0173(9) -0.0087(7) -0.0022(7) -0.0057(7)
C17 0.0204(8) 0.0234(9) 0.0175(9) -0.0090(7) -0.0034(6) -0.0002(7)
C18 0.0216(8) 0.0153(8) 0.0197(9) -0.0065(7) -0.0041(6) -0.0015(7)

loop_
_atom_type_symbol
_atom_type_description
_atom_type_scat_dispersion_real
_atom_type_scat_dispersion_imag
_atom_type_scat_source
C C 0.0181 0.0091 'International Tables Vol C Tables 4.2.6.8 and 6.1.1.4'
H H 0.0000 0.0000 'International Tables Vol C Tables 4.2.6.8 and 6.1.1.4'
N N 0.0311 0.0180 'International Tables Vol C Tables 4.2.6.8 and 6.1.1.4'
O O 0.0492 0.0322 'International Tables Vol C Tables 4.2.6.8 and 6.1.1.4'

loop_
_geom_angle_atom_site_label_1
_geom_angle_atom_site_label_2
_geom_angle_atom_site_label_3
_geom_angle_site_symmetry_1
_geom_angle_site_symmetry_3
_geom_angle
C3 N1 C1 . . 124.99(14)
C3 N1 H1N . . 115.9(14)
C1 N1 H1N . . 118.0(14)
O2 N2 O1 . . 120.78(14)
O2 N2 C4 . . 119.36(14)
O1 N2 C4 . . 119.86(14)
N1 C1 C2 . . 113.07(14)
N1 C1 H1A . . 109.0
C2 C1 H1A . . 109.0
N1 C1 H1B . . 109.0
C2 C1 H1B . . 109.0
H1A C1 H1B . . 107.8
C2 C2 C1 2_575 . 112.72(17)
C2 C2 H2A 2_575 . 109.0
C1 C2 H2A . . 109.0
C2 C2 H2B 2_575 . 109.0
C1 C2 H2B . . 109.0
H2A C2 H2B . . 107.8
N1 C3 C8 . . 121.09(15)
N1 C3 C4 . . 123.83(15)
C8 C3 C4 . . 115.07(15)
C5 C4 C3 . . 121.72(15)
C5 C4 N2 . . 116.48(15)
C3 C4 N2 . . 121.80(15)
C6 C5 C4 . . 120.95(16)
C6 C5 H5 . . 119.5
C4 C5 H5 . . 119.5
C5 C6 C7 . . 118.87(16)
C5 C6 H6 . . 120.6
C7 C6 H6 . . 120.6
C8 C7 C6 . . 121.04(16)
C8 C7 H7 . . 119.5
C6 C7 H7 . . 119.5
C7 C8 C3 . . 122.31(16)
C7 C8 H8 . . 118.8
C3 C8 H8 . . 118.8
C13 N11 C11 . . 124.79(15)
C13 N11 H11N . . 115.9(17)
C11 N11 H11N . . 119.0(17)
O12 N12 O11 . . 120.77(14)
O12 N12 C14 . . 119.34(14)
O11 N12 C14 . . 119.88(14)
N11 C11 C12 . . 109.10(14)
N11 C11 H11A . . 109.9
C12 C11 H11A . . 109.9
N11 C11 H11B . . 109.9
C12 C11 H11B . . 109.9
H11A C11 H11B . . 108.3
C11 C12 C12 . 2_676 112.04(18)
C11 C12 H12A . . 109.2
C12 C12 H12A 2_676 . 109.2
C11 C12 H12B . . 109.2
C12 C12 H12B 2_676 . 109.2
H12A C12 H12B . . 107.9
N11 C13 C18 . . 120.68(15)
N11 C13 C14 . . 123.62(15)
C18 C13 C14 . . 115.70(15)
C15 C14 C13 . . 121.51(16)
C15 C14 N12 . . 116.71(15)
C13 C14 N12 . . 121.77(15)
C16 C15 C14 . . 120.61(16)
C16 C15 H15 . . 119.7
C14 C15 H15 . . 119.7
C15 C16 C17 . . 118.99(15)
C15 C16 H16 . . 120.5
C17 C16 H16 . . 120.5
C18 C17 C16 . . 121.31(16)
C18 C17 H17 . . 119.3
C16 C17 H17 . . 119.3
C17 C18 C13 . . 121.87(16)
C17 C18 H18 . . 119.1
C13 C18 H18 . . 119.1

loop_
_geom_bond_atom_site_label_1
_geom_bond_atom_site_label_2
_geom_bond_site_symmetry_2
_geom_bond_distance
O1 N2 . 1.2448(18)
O2 N2 . 1.2400(19)
N1 C3 . 1.346(2)
N1 C1 . 1.460(2)
N1 H1N . 0.88(2)
N2 C4 . 1.428(2)
C1 C2 . 1.527(2)
C1 H1A . 0.9900
C1 H1B . 0.9900
C2 C2 2_575 1.523(3)
C2 H2A . 0.9900
C2 H2B . 0.9900
C3 C8 . 1.426(2)
C3 C4 . 1.428(2)
C4 C5 . 1.404(2)
C5 C6 . 1.368(2)
C5 H5 . 0.9500
C6 C7 . 1.404(2)
C6 H6 . 0.9500
C7 C8 . 1.371(2)
C7 H7 . 0.9500
C8 H8 . 0.9500
O11 N12 . 1.2480(19)
O12 N12 . 1.2365(19)
N11 C13 . 1.346(2)
N11 C11 . 1.459(2)
N11 H11N . 0.84(2)
N12 C14 . 1.432(2)
C11 C12 . 1.516(2)
C11 H11A . 0.9900
C11 H11B . 0.9900
C12 C12 2_676 1.528(3)
C12 H12A . 0.9900
C12 H12B . 0.9900
C13 C18 . 1.420(2)
C13 C14 . 1.426(2)
C14 C15 . 1.406(2)
C15 C16 . 1.369(2)
C15 H15 . 0.9500
C16 C17 . 1.401(2)
C16 H16 . 0.9500
C17 C18 . 1.371(2)
C17 H17 . 0.9500
C18 H18 . 0.9500

loop_
_geom_hbond_atom_site_label_D
_geom_hbond_atom_site_label_H
_geom_hbond_atom_site_label_A
_geom_hbond_site_symmetry_A
_geom_hbond_distance_DH
_geom_hbond_distance_HA
_geom_hbond_distance_DA
_geom_hbond_angle_DHA
_geom_hbond_publ_flag
N1 H1N O1 . 0.88(2) 1.95(2) 2.6273(18) 132.2(19) yes
N1 H1N O1 2_665 0.88(2) 2.34(2) 3.0388(19) 136.8(19) yes
C8 H8 O12 1_465 0.95 2.60 3.256(2) 127.0 no
N11 H11N O11 . 0.84(2) 1.97(2) 2.6221(19) 133(2) yes
C12 H12B O11 2_666 0.99 2.55 3.470(2) 155.0 no
C18 H18 O2 1_565 0.95 2.46 3.366(2) 158.5 no

loop_
_geom_torsion_atom_site_label_1
_geom_torsion_atom_site_label_2
_geom_torsion_atom_site_label_3
_geom_torsion_atom_site_label_4
_geom_torsion_site_symmetry_4
_geom_torsion
C4 C3 N1 C1 . -171.20(15)
C14 C13 N11 C11 . 179.27(15)
C8 C3 N1 C1 . 8.0(2)
C18 C13 N11 C11 . -0.4(2)
C3 N1 C1 C2 . -95.43(19)
C13 N11 C11 C12 . -167.33(15)
N1 C1 C2 C2 2_575 -68.4(2)
N11 C11 C12 C12 2_676 -174.65(17)

_cod_database_fobs_code 2021211
